data_4037011
loop_
_publ_author_name
'Chourasiya, Sumit S.'
'Kathuria, Deepika'
'Nikam, Sampada S.'
'Ramakrishnan, Ashok'
'Khullar, Sadhika'
'Mandal, Sanjay K.'
'Chakraborti, Asit K.'
'Bharatam, Prasad V.'

_publ_section_title
;
 Azine-Hydrazone Tautomerism of Guanylhydrazones: Evidence for the
 Preference Toward the Azine Tautomer.
;
_journal_issue 17
_journal_name_full 'The Journal of organic chemistry'
_journal_page_first 7574
_journal_page_last 7583
_journal_paper_doi 10.1021/acs.joc.6b01258
_journal_volume 81
_journal_year 2016
_chemical_formula_moiety 'C5 H8 N6'
_chemical_formula_sum 'C5 H8 N6'
_chemical_formula_weight 152.17
_space_group_crystal_system orthorhombic
_space_group_IT_number 61
_space_group_name_Hall '-P 2ac 2ab'
_space_group_name_H-M_alt 'P b c a'
_atom_sites_solution_hydrogens geom
_atom_sites_solution_primary direct
_atom_sites_solution_secondary difmap
_cell_angle_alpha 90
_cell_angle_beta 90
_cell_angle_gamma 90
_cell_formula_units_Z 8
_cell_length_a 8.309(10)
_cell_length_b 9.627(11)
_cell_length_c 19.08(2)
_cell_measurement_reflns_used 3601
_cell_measurement_temperature 296.(2)
_cell_measurement_theta_max 23.7303
_cell_measurement_theta_min 3.2517
_cell_volume 1526(3)
_computing_cell_refinement 'SAINT V8.27B (Bruker AXS Inc., 2012)'
_computing_data_collection 'APEX2 (Bruker)'
_computing_data_reduction 'SAINT V8.27B (Bruker AXS Inc., 2012)'
_computing_molecular_graphics 'SHELXTL (Bruker AXS)'
_computing_publication_material 'SHELXTL (Bruker AXS)'
_computing_structure_refinement 'SHELXL-97 (Sheldrick, 2008)'
_computing_structure_solution 'SHELXS-97 (Sheldrick, 2008)'
_diffrn_ambient_temperature 296.(2)
_diffrn_detector_area_resol_mean 8.3333
_diffrn_measured_fraction_theta_full 0.986
_diffrn_measured_fraction_theta_max 0.986
_diffrn_measurement_device_type 'Bruker Kappa APEX II'
_diffrn_measurement_method 'phi and omega scans'
_diffrn_radiation_monochromator graphite
_diffrn_radiation_type 'Mo K\a'
_diffrn_radiation_wavelength 0.71073
_diffrn_reflns_av_R_equivalents 0.0457
_diffrn_reflns_av_sigmaI/netI 0.0268
_diffrn_reflns_limit_h_max 7
_diffrn_reflns_limit_h_min -9
_diffrn_reflns_limit_k_max 11
_diffrn_reflns_limit_k_min -11
_diffrn_reflns_limit_l_max 23
_diffrn_reflns_limit_l_min -23
_diffrn_reflns_number 11923
_diffrn_reflns_theta_full 25.82
_diffrn_reflns_theta_max 25.82
_diffrn_reflns_theta_min 2.14
_diffrn_source 'sealed tube'
_diffrn_source_type 'fine focus'
_exptl_absorpt_coefficient_mu 0.094
_exptl_absorpt_correction_T_max 0.7452
_exptl_absorpt_correction_T_min 0.6349
_exptl_absorpt_correction_type multi-scan
_exptl_absorpt_process_details 'SADABS V2012/1 (Bruker AXS Inc.)'
_exptl_crystal_colour yellow
_exptl_crystal_density_diffrn 1.325
_exptl_crystal_density_method 'not measured'
_exptl_crystal_description needle
_exptl_crystal_F_000 640
_exptl_crystal_size_max 0.25
_exptl_crystal_size_mid 0.12
_exptl_crystal_size_min 0.08
_refine_diff_density_max 0.173
_refine_diff_density_min -0.190
_refine_ls_extinction_method none
_refine_ls_goodness_of_fit_ref 1.016
_refine_ls_hydrogen_treatment mixed
_refine_ls_matrix_type full
_refine_ls_number_parameters 110
_refine_ls_number_reflns 1450
_refine_ls_number_restraints 3
_refine_ls_restrained_S_all 1.016
_refine_ls_R_factor_all 0.0528
_refine_ls_R_factor_gt 0.0425
_refine_ls_shift/su_max 0.006
_refine_ls_shift/su_mean 0.001
_refine_ls_structure_factor_coef Fsqd
_refine_ls_weighting_details 'calc w=1/[\s^2^(Fo^2^)+(0.1000P)^2^+0.0000P] where P=(Fo^2^+2Fc^2^)/3'
_refine_ls_weighting_scheme calc
_refine_ls_wR_factor_gt 0.1255
_refine_ls_wR_factor_ref 0.1352
_reflns_number_gt 1169
_reflns_number_total 1450
_reflns_threshold_expression >2sigma(I)
_cod_data_source_file jo6b01258_si_002.cif
_cod_data_source_block 4
_cod_original_cell_volume 1526.(3)
_cod_database_code 4037011

loop_
_space_group_symop_operation_xyz
'x, y, z'
'x+1/2, -y+1/2, -z'
'-x, y+1/2, -z+1/2'
'-x+1/2, -y, z+1/2'
'-x, -y, -z'
'-x-1/2, y-1/2, z'
'x, -y-1/2, z-1/2'
'x-1/2, y, -z-1/2'

loop_
_atom_site_type_symbol
_atom_site_label
_atom_site_fract_x
_atom_site_fract_y
_atom_site_fract_z
_atom_site_U_iso_or_equiv
_atom_site_adp_type
_atom_site_calc_flag
_atom_site_refinement_flags
_atom_site_occupancy
N N1 0.86308(18) 0.81998(19) 0.01888(8) 0.0755(5) Uani d . 1
H H1A 0.8894 0.8994 0.0018 0.091 Uiso calc R 1
H H1B 0.9247 0.7493 0.0126 0.091 Uiso calc R 1
N N2 0.63410(14) 0.91879(13) 0.06380(7) 0.0491(4) Uani d . 1
N N3 0.49604(13) 0.88753(11) 0.10126(6) 0.0435(4) Uani d . 1
N N4 0.6872(2) 0.68165(16) 0.08087(11) 0.0722(5) Uani d . 1
N N5 0.20898(14) 0.83293(12) 0.17392(6) 0.0488(4) Uani d . 1
H H5 0.2642 0.7579 0.1694 0.059 Uiso calc R 1
N N6 0.13833(15) 1.05372(12) 0.16628(7) 0.0539(4) Uani d . 1
C C1 0.72420(18) 0.80617(17) 0.05582(8) 0.0505(4) Uani d . 1
C C2 0.06302(19) 0.84545(15) 0.20658(10) 0.0605(5) Uani d . 1
H H2 0.0043 0.775 0.228 0.073 Uiso calc R 1
C C3 0.0215(2) 0.98044(17) 0.20137(9) 0.0607(5) Uani d . 1
H H3 -0.0729 1.0186 0.2191 0.073 Uiso calc R 1
C C4 0.39820(16) 0.98737(15) 0.11241(8) 0.0438(4) Uani d . 1
C C5 0.25032(16) 0.95990(13) 0.15011(7) 0.0411(4) Uani d . 1
H H4 0.4139(19) 1.0816(18) 0.0990(8) 0.057(4) Uiso d . 1
H H4A 0.598(3) 0.673(2) 0.1077(11) 0.085 Uiso d . 1
H H4B 0.747(3) 0.603(2) 0.0768(12) 0.085 Uiso d . 1

loop_
_atom_site_aniso_label
_atom_site_aniso_U_11
_atom_site_aniso_U_22
_atom_site_aniso_U_33
_atom_site_aniso_U_12
_atom_site_aniso_U_13
_atom_site_aniso_U_23
N1 0.0490(8) 0.0768(11) 0.1007(12) 0.0099(7) 0.0170(8) -0.0139(9)
N2 0.0397(7) 0.0393(7) 0.0682(8) -0.0019(5) 0.0068(5) -0.0026(6)
N3 0.0378(6) 0.0336(6) 0.0591(7) -0.0016(5) 0.0002(5) -0.0030(5)
N4 0.0582(10) 0.0440(9) 0.1144(14) 0.0147(7) 0.0108(8) -0.0009(8)
N5 0.0469(8) 0.0268(7) 0.0725(8) 0.0032(5) 0.0063(6) 0.0040(5)
N6 0.0533(8) 0.0317(7) 0.0767(9) 0.0055(5) 0.0149(6) 0.0046(6)
C1 0.0397(8) 0.0472(9) 0.0647(9) 0.0030(6) -0.0032(6) -0.0104(7)
C2 0.0584(10) 0.0391(9) 0.0840(11) -0.0017(7) 0.0208(8) 0.0115(8)
C3 0.0553(9) 0.0443(9) 0.0825(11) 0.0054(7) 0.0247(8) 0.0052(8)
C4 0.0442(8) 0.0278(7) 0.0595(8) -0.0009(6) 0.0026(6) 0.0007(6)
C5 0.0431(7) 0.0269(7) 0.0533(8) 0.0021(5) 0.0001(6) 0.0001(5)

loop_
_atom_type_symbol
_atom_type_description
_atom_type_scat_dispersion_real
_atom_type_scat_dispersion_imag
_atom_type_scat_source
C C 0.0033 0.0016 'International Tables Vol C Tables 4.2.6.8 and 6.1.1.4'
H H 0.0000 0.0000 'International Tables Vol C Tables 4.2.6.8 and 6.1.1.4'
N N 0.0061 0.0033 'International Tables Vol C Tables 4.2.6.8 and 6.1.1.4'

loop_
_geom_angle_atom_site_label_1
_geom_angle_atom_site_label_2
_geom_angle_atom_site_label_3
_geom_angle
C1 N1 H1A 120.0
C1 N1 H1B 120.0
H1A N1 H1B 120.0
C1 N2 N3 110.44(13)
C4 N3 N2 116.73(13)
C1 N4 H4A 118.7(13)
C1 N4 H4B 126.7(14)
H4A N4 H4B 114.(2)
C5 N5 C2 107.41(12)
C5 N5 H5 126.3
C2 N5 H5 126.3
C5 N6 C3 104.95(14)
N2 C1 N4 124.52(16)
N2 C1 N1 117.32(16)
N4 C1 N1 118.16(16)
C3 C2 N5 106.13(13)
C3 C2 H2 126.9
N5 C2 H2 126.9
C2 C3 N6 110.51(14)
C2 C3 H3 124.7
N6 C3 H3 124.7
N3 C4 C5 119.05(14)
N3 C4 H4 125.8(10)
C5 C4 H4 115.1(10)
N6 C5 N5 111.00(14)
N6 C5 C4 125.70(14)
N5 C5 C4 123.30(12)

loop_
_geom_bond_atom_site_label_1
_geom_bond_atom_site_label_2
_geom_bond_distance
N1 C1 1.359(2)
N1 H1A 0.86
N1 H1B 0.86
N2 C1 1.326(2)
N2 N3 1.384(2)
N3 C4 1.277(2)
N4 C1 1.327(3)
N4 H4A 0.91(2)
N4 H4B 0.91(2)
N5 C5 1.349(2)
N5 C2 1.369(2)
N5 H5 0.86
N6 C5 1.333(2)
N6 C3 1.374(2)
C2 C3 1.348(3)
C2 H2 0.93
C3 H3 0.93
C4 C5 1.448(2)
C4 H4 0.952(17)

loop_
_geom_torsion_atom_site_label_1
_geom_torsion_atom_site_label_2
_geom_torsion_atom_site_label_3
_geom_torsion_atom_site_label_4
_geom_torsion
C1 N2 N3 C4 -179.76(12)
N3 N2 C1 N4 -0.6(2)
N3 N2 C1 N1 178.88(13)
C5 N5 C2 C3 -0.13(19)
N5 C2 C3 N6 -0.2(2)
C5 N6 C3 C2 0.4(2)
N2 N3 C4 C5 178.78(12)
C3 N6 C5 N5 -0.48(18)
C3 N6 C5 C4 179.82(15)
C2 N5 C5 N6 0.39(18)
C2 N5 C5 C4 -179.90(14)
N3 C4 C5 N6 179.11(14)
N3 C4 C5 N5 -0.6(2)
